data_7202181
loop_
_publ_author_name
'Zheng, Ling-Ling'
'Leng, Ji-Dong'
'Zheng, Shao-Liang'
'Zhaxi, Yong-Cuo'
'Zhang, Wei-Xiong'
'Tong, Ming-Liang'

_publ_section_title
;
 Engineering delocalizing \p electronic [CuII3(\m3-OH)(\m-pz)3]2+
 species into organometallic frameworks by Ag-\p coordination
;
_journal_issue 10
_journal_name_full CrystEngComm
_journal_page_first 1467
_journal_paper_doi 10.1039/b806202a
_journal_volume 10
_journal_year 2008
_chemical_formula_sum 'C18 H28 Ag Cl3 Cu3 N12 O16'
_chemical_formula_weight 1073.36
_chemical_name_systematic
;
?
;
_space_group_IT_number 15
_symmetry_cell_setting monoclinic
_symmetry_space_group_name_Hall '-C 2yc'
_symmetry_space_group_name_H-M 'C 1 2/c 1'
_atom_sites_solution_hydrogens geom
_atom_sites_solution_primary direct
_atom_sites_solution_secondary difmap
_audit_creation_method SHELXL-97
_cell_angle_alpha 90.00
_cell_angle_beta 121.659(2)
_cell_angle_gamma 90.00
_cell_formula_units_Z 8
_cell_length_a 26.864(3)
_cell_length_b 17.8115(18)
_cell_length_c 16.4104(16)
_cell_measurement_temperature 123(2)
_cell_volume 6683.7(12)
_computing_cell_refinement 'SAINT-PLUS, Ver. 6.0, 1997'
_computing_data_collection 'SMART, 1998.'
_computing_data_reduction 'SAINT-PLUS, Ver. 6.0, 1997'
_computing_molecular_graphics 'XP, Ver. 6.10, Bruker AXS Inc., 2000'
_computing_publication_material 'SHELXTL-Bruker AXS Inc., 1998'
_computing_structure_refinement 'SHELXL-97 (Sheldrick, 1997)'
_computing_structure_solution 'SHELXS-97 (Sheldrick, 1990)'
_diffrn_ambient_temperature 123(2)
_diffrn_measured_fraction_theta_full 0.943
_diffrn_measured_fraction_theta_max 0.943
_diffrn_measurement_device_type 'CCD area detector'
_diffrn_measurement_method 'phi and omega scans'
_diffrn_radiation_monochromator graphite
_diffrn_radiation_source 'fine-focus sealed tube'
_diffrn_radiation_type MoK\a
_diffrn_radiation_wavelength 0.71073
_diffrn_reflns_av_R_equivalents 0.0325
_diffrn_reflns_av_sigmaI/netI 0.0489
_diffrn_reflns_limit_h_max 33
_diffrn_reflns_limit_h_min -23
_diffrn_reflns_limit_k_max 19
_diffrn_reflns_limit_k_min -22
_diffrn_reflns_limit_l_max 18
_diffrn_reflns_limit_l_min -20
_diffrn_reflns_number 15864
_diffrn_reflns_theta_full 27.00
_diffrn_reflns_theta_max 27.00
_diffrn_reflns_theta_min 1.78
_diffrn_standards_decay_% 0
_diffrn_standards_interval_count 0
_diffrn_standards_interval_time 0
_diffrn_standards_number 0
_exptl_absorpt_coefficient_mu 2.791
_exptl_absorpt_correction_T_max 0.7620
_exptl_absorpt_correction_T_min 0.5879
_exptl_absorpt_correction_type multi-scan
_exptl_absorpt_process_details 'SADABS (Bruker, 2002)'
_exptl_crystal_colour blue
_exptl_crystal_density_diffrn 2.133
_exptl_crystal_density_method 'not measured'
_exptl_crystal_description block
_exptl_crystal_F_000 4264
_exptl_crystal_size_max 0.21
_exptl_crystal_size_mid 0.17
_exptl_crystal_size_min 0.10
_refine_diff_density_max 1.611
_refine_diff_density_min -0.868
_refine_diff_density_rms 0.113
_refine_ls_extinction_method none
_refine_ls_goodness_of_fit_ref 1.018
_refine_ls_hydrogen_treatment mixed
_refine_ls_matrix_type full
_refine_ls_number_parameters 502
_refine_ls_number_reflns 6878
_refine_ls_number_restraints 9
_refine_ls_restrained_S_all 1.018
_refine_ls_R_factor_all 0.0489
_refine_ls_R_factor_gt 0.0385
_refine_ls_shift/su_max 0.001
_refine_ls_shift/su_mean 0.000
_refine_ls_structure_factor_coef Fsqd
_refine_ls_weighting_details 'calc w=1/[\s^2^(Fo^2^)+(0.0386P)^2^+16.1390P] where P=(Fo^2^+2Fc^2^)/3'
_refine_ls_weighting_scheme calc
_refine_ls_wR_factor_gt 0.0850
_refine_ls_wR_factor_ref 0.0896
_reflns_number_gt 5787
_reflns_number_total 6878
_reflns_threshold_expression >2sigma(I)
_cod_data_source_file b806202a.txt
_cod_data_source_block complex_3
_cod_original_cell_volume 6683.5(12)
_cod_original_sg_symbol_H-M C2/c
_cod_database_code 7202181

loop_
_symmetry_equiv_pos_as_xyz
'x, y, z'
'-x, y, -z+1/2'
'x+1/2, y+1/2, z'
'-x+1/2, y+1/2, -z+1/2'
'-x, -y, -z'
'x, -y, z-1/2'
'-x+1/2, -y+1/2, -z'
'x+1/2, -y+1/2, z-1/2'

loop_
_atom_site_label
_atom_site_type_symbol
_atom_site_fract_x
_atom_site_fract_y
_atom_site_fract_z
_atom_site_U_iso_or_equiv
_atom_site_adp_type
_atom_site_occupancy
_atom_site_symmetry_multiplicity
_atom_site_calc_flag
_atom_site_refinement_flags
_atom_site_disorder_assembly
_atom_site_disorder_group
Ag1 Ag 0.143626(15) 0.42404(2) 0.32652(2) 0.03081(10) Uani 1 1 d . . .
Cu1 Cu 0.117108(18) 0.22119(2) 0.53777(3) 0.01317(11) Uani 1 1 d . . .
Cu2 Cu 0.199360(18) 0.36862(2) 0.66745(3) 0.01258(11) Uani 1 1 d . . .
Cu3 Cu 0.121831(19) 0.27616(2) 0.73773(3) 0.01345(11) Uani 1 1 d . . .
O1 O 0.12710(10) 0.30604(13) 0.62485(17) 0.0119(5) Uani 1 1 d . . .
H1O H 0.0983 0.3352 0.5918 0.014 Uiso 1 1 d R . .
N1 N 0.16393(12) 0.27666(16) 0.4989(2) 0.0131(6) Uani 1 1 d . . .
N2 N 0.20324(12) 0.32839(16) 0.5602(2) 0.0128(6) Uani 1 1 d . . .
N3 N 0.19425(13) 0.40643(17) 0.7753(2) 0.0150(7) Uani 1 1 d . . .
N4 N 0.16131(13) 0.36873(17) 0.8031(2) 0.0145(7) Uani 1 1 d . . .
N5 N 0.07867(13) 0.18636(17) 0.6681(2) 0.0148(7) Uani 1 1 d . . .
N6 N 0.07257(12) 0.16816(17) 0.5830(2) 0.0152(7) Uani 1 1 d . . .
N7 N 0.11344(13) 0.12926(17) 0.4624(2) 0.0166(7) Uani 1 1 d . . .
C10 C 0.14010(17) 0.0639(2) 0.4938(3) 0.0233(9) Uani 1 1 d . . .
H10 H 0.1671 0.0518 0.5590 0.028 Uiso 1 1 calc R . .
N9 N 0.28089(13) 0.41118(17) 0.7260(2) 0.0164(7) Uani 1 1 d . . .
N10 N 0.28971(13) 0.48457(17) 0.7206(2) 0.0170(7) Uani 1 1 d . . .
H10N H 0.2621 0.5163 0.6823 0.020 Uiso 1 1 calc R . .
N11 N 0.12768(13) 0.23795(17) 0.8567(2) 0.0172(7) Uani 1 1 d . . .
N12 N 0.09153(14) 0.25326(19) 0.8890(2) 0.0232(8) Uani 1 1 d . . .
H12N H 0.0587 0.2787 0.8566 0.028 Uiso 1 1 calc R . .
C1 C 0.16854(16) 0.2726(2) 0.4217(3) 0.0183(8) Uani 1 1 d . . .
H1 H 0.1461 0.2407 0.3682 0.022 Uiso 1 1 calc R . .
C2 C 0.21159(16) 0.3228(2) 0.4319(3) 0.0184(8) Uani 1 1 d . . .
H2 H 0.2239 0.3323 0.3882 0.022 Uiso 1 1 calc R . .
C3 C 0.23198(16) 0.3555(2) 0.5204(3) 0.0159(8) Uani 1 1 d . . .
H3 H 0.2622 0.3920 0.5488 0.019 Uiso 1 1 calc R . .
C4 C 0.22207(16) 0.4623(2) 0.8380(3) 0.0183(8) Uani 1 1 d . . .
H4 H 0.2479 0.4972 0.8351 0.022 Uiso 1 1 calc R . .
C5 C 0.20749(16) 0.4615(2) 0.9076(3) 0.0198(8) Uani 1 1 d . . .
H5 H 0.2208 0.4945 0.9606 0.024 Uiso 1 1 calc R . .
C6 C 0.16892(17) 0.4013(2) 0.8823(3) 0.0211(9) Uani 1 1 d . . .
H6 H 0.1508 0.3857 0.9161 0.025 Uiso 1 1 calc R . .
C7 C 0.04357(16) 0.1412(2) 0.6810(3) 0.0186(8) Uani 1 1 d . . .
H7 H 0.0397 0.1420 0.7353 0.022 Uiso 1 1 calc R . .
C8 C 0.01394(16) 0.0935(2) 0.6041(3) 0.0217(9) Uani 1 1 d . . .
H8 H -0.0137 0.0560 0.5947 0.026 Uiso 1 1 calc R . .
C9 C 0.03324(16) 0.1123(2) 0.5441(3) 0.0196(8) Uani 1 1 d . . .
H9 H 0.0207 0.0893 0.4841 0.024 Uiso 1 1 calc R . .
N8 N 0.07890(15) 0.1221(2) 0.3669(2) 0.0259(8) Uani 1 1 d . . .
H8N H 0.0561 0.1578 0.3284 0.031 Uiso 1 1 calc R . .
C12 C 0.08350(19) 0.0539(3) 0.3379(3) 0.0306(10) Uani 1 1 d . . .
H12 H 0.0631 0.0361 0.2738 0.037 Uiso 1 1 calc R . .
C11 C 0.12238(19) 0.0149(2) 0.4161(3) 0.0283(10) Uani 1 1 d . . .
H11 H 0.1352 -0.0352 0.4182 0.034 Uiso 1 1 calc R . .
C13 C 0.34576(17) 0.5036(2) 0.7807(3) 0.0235(9) Uani 1 1 d . . .
H13 H 0.3622 0.5523 0.7894 0.028 Uiso 1 1 calc R . .
C14 C 0.37449(17) 0.4397(3) 0.8268(3) 0.0272(10) Uani 1 1 d . . .
H14 H 0.4148 0.4348 0.8742 0.033 Uiso 1 1 calc R . .
C15 C 0.33262(16) 0.3828(2) 0.7903(3) 0.0182(8) Uani 1 1 d . . .
H15 H 0.3400 0.3315 0.8086 0.022 Uiso 1 1 calc R . .
C16 C 0.17194(17) 0.1991(2) 0.9262(3) 0.0201(8) Uani 1 1 d . . .
H16 H 0.2046 0.1810 0.9244 0.024 Uiso 1 1 calc R . .
C17 C 0.1634(2) 0.1891(2) 1.0022(3) 0.0290(10) Uani 1 1 d . . .
H17 H 0.1881 0.1628 1.0601 0.035 Uiso 1 1 calc R . .
C18 C 0.1122(2) 0.2248(2) 0.9761(3) 0.0285(10) Uani 1 1 d . . .
H18 H 0.0945 0.2286 1.0132 0.034 Uiso 1 1 calc R . .
O1W O 0.08109(12) 0.43045(16) 0.3906(2) 0.0217(6) Uani 1 1 d D . .
H1WA H 0.0572(15) 0.4646(16) 0.369(3) 0.036(14) Uiso 1 1 d D . .
H1WB H 0.0649(19) 0.3884(13) 0.385(4) 0.059(18) Uiso 1 1 d D . .
O2W O 0.10858(13) 0.43685(17) 0.1606(2) 0.0254(7) Uani 1 1 d D . .
H2WA H 0.0761(12) 0.457(2) 0.137(3) 0.034(14) Uiso 1 1 d D . .
H2WB H 0.105(2) 0.3933(16) 0.138(4) 0.07(2) Uiso 1 1 d D . .
O3W O 0.16207(11) 0.47787(16) 0.5818(2) 0.0195(6) Uani 1 1 d D . .
H3WA H 0.1469(18) 0.507(2) 0.603(3) 0.049(16) Uiso 1 1 d D . .
H3WB H 0.1375(16) 0.466(3) 0.5253(17) 0.041(15) Uiso 1 1 d D . .
Cl1 Cl -0.02611(4) 0.27137(6) 0.34838(7) 0.0216(2) Uani 1 1 d . . .
O2 O 0.03619(11) 0.28330(16) 0.4038(2) 0.0276(7) Uani 1 1 d . . .
O3 O -0.05030(14) 0.28001(19) 0.4069(2) 0.0398(8) Uani 1 1 d . . .
O4 O -0.05108(13) 0.32579(19) 0.2732(2) 0.0377(8) Uani 1 1 d . . .
O5 O -0.03633(15) 0.19719(19) 0.3098(3) 0.0449(9) Uani 1 1 d . . .
Cl2 Cl 0.25673(4) 0.17912(5) 0.78176(6) 0.01599(19) Uani 1 1 d . . .
O6 O 0.21819(12) 0.14584(16) 0.6886(2) 0.0251(7) Uani 1 1 d . . .
O7 O 0.23103(11) 0.24806(15) 0.7882(2) 0.0224(6) Uani 1 1 d . . .
O8 O 0.26354(13) 0.12859(16) 0.8550(2) 0.0283(7) Uani 1 1 d . . .
O9 O 0.31229(12) 0.19469(16) 0.7932(2) 0.0289(7) Uani 1 1 d . . .
Cl3 Cl 0.00503(4) 0.40731(5) 0.61944(7) 0.0218(2) Uani 1 1 d . . .
O10 O 0.02308(12) 0.33903(16) 0.6768(2) 0.0259(7) Uani 1 1 d . . .
O11 O 0.03169(13) 0.40967(17) 0.5631(2) 0.0313(7) Uani 1 1 d . . .
O12 O 0.02397(13) 0.47212(17) 0.6812(2) 0.0351(8) Uani 1 1 d . . .
O13 O -0.05725(12) 0.40776(17) 0.5587(2) 0.0304(7) Uani 1 1 d . . .

loop_
_atom_site_aniso_label
_atom_site_aniso_U_11
_atom_site_aniso_U_22
_atom_site_aniso_U_33
_atom_site_aniso_U_23
_atom_site_aniso_U_13
_atom_site_aniso_U_12
Ag1 0.03374(19) 0.0334(2) 0.0288(2) 0.00474(15) 0.01890(16) -0.00491(14)
Cu1 0.0149(2) 0.0118(2) 0.0150(2) -0.00178(18) 0.00942(19) -0.00169(16)
Cu2 0.0124(2) 0.0121(2) 0.0145(2) -0.00169(18) 0.00793(18) -0.00184(16)
Cu3 0.0176(2) 0.0113(2) 0.0145(2) -0.00092(18) 0.01061(19) -0.00185(17)
O1 0.0120(12) 0.0120(12) 0.0136(13) 0.0009(10) 0.0080(10) 0.0012(9)
N1 0.0149(15) 0.0139(15) 0.0116(16) -0.0002(13) 0.0076(12) 0.0025(12)
N2 0.0132(14) 0.0114(15) 0.0150(16) 0.0008(12) 0.0083(13) 0.0004(11)
N3 0.0179(16) 0.0126(16) 0.0155(17) 0.0004(13) 0.0093(13) 0.0005(12)
N4 0.0173(15) 0.0143(16) 0.0161(17) -0.0015(13) 0.0116(13) -0.0004(12)
N5 0.0183(16) 0.0128(16) 0.0173(17) 0.0008(13) 0.0121(13) 0.0010(12)
N6 0.0161(15) 0.0151(16) 0.0155(17) -0.0018(13) 0.0092(13) -0.0012(12)
N7 0.0202(16) 0.0157(16) 0.0148(17) -0.0026(13) 0.0098(14) -0.0009(13)
C10 0.020(2) 0.019(2) 0.026(2) 0.0050(18) 0.0095(18) 0.0046(16)
N9 0.0170(16) 0.0137(16) 0.0206(18) -0.0018(13) 0.0113(14) -0.0027(12)
N10 0.0186(16) 0.0124(16) 0.0225(18) -0.0002(14) 0.0126(14) -0.0016(12)
N11 0.0229(17) 0.0157(17) 0.0197(18) 0.0006(14) 0.0159(14) -0.0001(13)
N12 0.0248(18) 0.0256(19) 0.0236(19) -0.0019(15) 0.0158(15) -0.0017(14)
C1 0.0179(19) 0.020(2) 0.018(2) 0.0004(16) 0.0106(16) 0.0045(15)
C2 0.023(2) 0.019(2) 0.021(2) 0.0053(16) 0.0166(17) 0.0053(15)
C3 0.0186(18) 0.0117(18) 0.023(2) 0.0029(16) 0.0144(16) 0.0022(14)
C4 0.0197(19) 0.0155(19) 0.019(2) -0.0041(16) 0.0094(16) -0.0068(15)
C5 0.023(2) 0.018(2) 0.017(2) -0.0065(16) 0.0101(17) -0.0005(15)
C6 0.026(2) 0.017(2) 0.024(2) -0.0033(17) 0.0159(18) -0.0005(16)
C7 0.0184(19) 0.017(2) 0.026(2) -0.0003(17) 0.0154(17) -0.0028(15)
C8 0.0174(19) 0.017(2) 0.031(2) -0.0014(18) 0.0132(18) -0.0049(15)
C9 0.0181(19) 0.0153(19) 0.022(2) -0.0016(17) 0.0085(17) -0.0032(15)
N8 0.0306(19) 0.0228(19) 0.0187(19) -0.0006(15) 0.0090(16) 0.0028(15)
C12 0.031(2) 0.035(3) 0.024(2) -0.018(2) 0.013(2) -0.0065(19)
C11 0.036(2) 0.016(2) 0.036(3) -0.0070(19) 0.021(2) 0.0013(17)
C13 0.020(2) 0.026(2) 0.026(2) -0.0086(19) 0.0136(18) -0.0085(16)
C14 0.0159(19) 0.038(3) 0.024(2) -0.005(2) 0.0078(17) -0.0024(17)
C15 0.0185(19) 0.021(2) 0.017(2) 0.0049(16) 0.0104(16) 0.0051(15)
C16 0.025(2) 0.016(2) 0.022(2) 0.0008(16) 0.0139(18) 0.0021(15)
C17 0.045(3) 0.023(2) 0.016(2) 0.0031(18) 0.014(2) -0.0007(19)
C18 0.043(3) 0.029(2) 0.025(2) -0.0052(19) 0.027(2) -0.007(2)
O1W 0.0222(15) 0.0180(15) 0.0241(16) -0.0015(13) 0.0116(13) 0.0032(12)
O2W 0.0306(17) 0.0202(16) 0.0280(17) 0.0019(14) 0.0171(14) -0.0025(13)
O3W 0.0214(14) 0.0163(14) 0.0199(16) -0.0007(12) 0.0101(13) 0.0044(11)
Cl1 0.0181(4) 0.0269(5) 0.0185(5) -0.0010(4) 0.0088(4) 0.0015(4)
O2 0.0136(13) 0.0347(17) 0.0275(17) 0.0132(14) 0.0061(12) 0.0021(12)
O3 0.0438(19) 0.051(2) 0.042(2) 0.0021(17) 0.0342(17) 0.0072(16)
O4 0.0305(16) 0.052(2) 0.0295(18) 0.0193(16) 0.0147(14) 0.0182(15)
O5 0.048(2) 0.0319(19) 0.040(2) -0.0167(16) 0.0126(17) -0.0017(15)
Cl2 0.0167(4) 0.0129(4) 0.0180(5) -0.0011(4) 0.0088(4) 0.0011(3)
O6 0.0295(15) 0.0280(16) 0.0208(16) -0.0084(13) 0.0152(13) -0.0107(12)
O7 0.0195(14) 0.0181(14) 0.0279(16) 0.0001(12) 0.0113(12) 0.0072(11)
O8 0.0424(18) 0.0172(15) 0.0234(16) 0.0038(13) 0.0159(14) 0.0000(13)
O9 0.0197(14) 0.0279(16) 0.0409(19) -0.0029(14) 0.0173(14) 0.0005(12)
Cl3 0.0206(5) 0.0178(5) 0.0302(6) 0.0029(4) 0.0156(4) 0.0039(4)
O10 0.0248(15) 0.0226(15) 0.0347(18) 0.0070(13) 0.0186(14) 0.0053(12)
O11 0.0351(17) 0.0305(17) 0.043(2) 0.0137(15) 0.0305(16) 0.0116(13)
O12 0.0353(17) 0.0265(17) 0.045(2) -0.0091(15) 0.0222(16) -0.0013(13)
O13 0.0214(15) 0.0285(17) 0.0413(19) 0.0073(14) 0.0164(14) 0.0060(12)

loop_
_atom_type_symbol
_atom_type_description
_atom_type_scat_dispersion_real
_atom_type_scat_dispersion_imag
_atom_type_scat_source
C C 0.0033 0.0016 'International Tables Vol C Tables 4.2.6.8 and 6.1.1.4'
H H 0.0000 0.0000 'International Tables Vol C Tables 4.2.6.8 and 6.1.1.4'
N N 0.0061 0.0033 'International Tables Vol C Tables 4.2.6.8 and 6.1.1.4'
O O 0.0106 0.0060 'International Tables Vol C Tables 4.2.6.8 and 6.1.1.4'
Cl Cl 0.1484 0.1585 'International Tables Vol C Tables 4.2.6.8 and 6.1.1.4'
Cu Cu 0.3201 1.2651 'International Tables Vol C Tables 4.2.6.8 and 6.1.1.4'
Ag Ag -0.8971 1.1015 'International Tables Vol C Tables 4.2.6.8 and 6.1.1.4'

loop_
_geom_angle_atom_site_label_1
_geom_angle_atom_site_label_2
_geom_angle_atom_site_label_3
_geom_angle
_geom_angle_site_symmetry_1
_geom_angle_site_symmetry_3
_geom_angle_publ_flag
O2W Ag1 O1W 123.20(10) . . ?
O2W Ag1 C2 124.54(12) . . ?
O1W Ag1 C2 98.96(11) . . ?
O2W Ag1 C5 105.96(11) . 6_565 ?
O1W Ag1 C5 99.61(11) . 6_565 ?
C2 Ag1 C5 99.70(13) . 6_565 ?
N1 Cu1 N6 177.08(13) . . ?
N1 Cu1 O1 89.04(11) . . ?
N6 Cu1 O1 88.45(11) . . ?
N1 Cu1 N7 92.47(12) . . ?
N6 Cu1 N7 89.87(13) . . ?
O1 Cu1 N7 173.82(11) . . ?
N1 Cu1 O2 84.06(11) . . ?
N6 Cu1 O2 97.48(11) . . ?
O1 Cu1 O2 91.35(10) . . ?
N7 Cu1 O2 94.77(12) . . ?
N1 Cu1 O6 92.20(10) . . ?
N6 Cu1 O6 86.38(10) . . ?
O1 Cu1 O6 91.47(9) . . ?
N7 Cu1 O6 82.48(10) . . ?
O2 Cu1 O6 175.28(9) . . ?
N2 Cu2 N3 178.31(13) . . ?
N2 Cu2 O1 88.95(11) . . ?
N3 Cu2 O1 89.54(11) . . ?
N2 Cu2 N9 90.53(12) . . ?
N3 Cu2 N9 90.78(13) . . ?
O1 Cu2 N9 167.63(11) . . ?
N2 Cu2 O3W 88.40(11) . . ?
N3 Cu2 O3W 92.67(12) . . ?
O1 Cu2 O3W 102.96(10) . . ?
N9 Cu2 O3W 89.37(11) . . ?
N2 Cu2 O7 102.77(10) . . ?
N3 Cu2 O7 76.04(11) . . ?
O1 Cu2 O7 72.21(9) . . ?
N9 Cu2 O7 95.88(11) . . ?
O3W Cu2 O7 167.56(9) . . ?
N4 Cu3 N5 177.09(13) . . ?
N4 Cu3 N11 90.52(13) . . ?
N5 Cu3 N11 90.63(13) . . ?
N4 Cu3 O1 90.14(11) . . ?
N5 Cu3 O1 89.12(11) . . ?
N11 Cu3 O1 171.39(11) . . ?
N4 Cu3 O10 89.87(11) . . ?
N5 Cu3 O10 87.39(11) . . ?
N11 Cu3 O10 93.71(11) . . ?
O1 Cu3 O10 94.87(9) . . ?
N4 Cu3 O7 78.12(11) . . ?
N5 Cu3 O7 104.38(11) . . ?
N11 Cu3 O7 97.14(11) . . ?
O1 Cu3 O7 74.61(9) . . ?
O10 Cu3 O7 163.83(9) . . ?
Cu1 O1 Cu3 114.34(12) . . ?
Cu1 O1 Cu2 114.14(11) . . ?
Cu3 O1 Cu2 110.39(11) . . ?
Cu1 O1 H1O 105.7 . . ?
Cu3 O1 H1O 105.7 . . ?
Cu2 O1 H1O 105.7 . . ?
C1 N1 N2 108.3(3) . . ?
C1 N1 Cu1 132.7(3) . . ?
N2 N1 Cu1 118.9(2) . . ?
C3 N2 N1 107.7(3) . . ?
C3 N2 Cu2 128.8(3) . . ?
N1 N2 Cu2 121.7(2) . . ?
C4 N3 N4 107.9(3) . . ?
C4 N3 Cu2 132.1(3) . . ?
N4 N3 Cu2 119.8(2) . . ?
C6 N4 N3 108.4(3) . . ?
C6 N4 Cu3 131.5(3) . . ?
N3 N4 Cu3 119.5(2) . . ?
C7 N5 N6 107.7(3) . . ?
C7 N5 Cu3 130.6(3) . . ?
N6 N5 Cu3 120.8(2) . . ?
C9 N6 N5 107.8(3) . . ?
C9 N6 Cu1 131.6(3) . . ?
N5 N6 Cu1 120.6(2) . . ?
C10 N7 N8 105.8(3) . . ?
C10 N7 Cu1 129.2(3) . . ?
N8 N7 Cu1 124.9(2) . . ?
N7 C10 C11 109.7(4) . . ?
N7 C10 H10 125.2 . . ?
C11 C10 H10 125.2 . . ?
C15 N9 N10 106.0(3) . . ?
C15 N9 Cu2 131.1(3) . . ?
N10 N9 Cu2 121.3(2) . . ?
N9 N10 C13 111.6(3) . . ?
N9 N10 H10N 124.2 . . ?
C13 N10 H10N 124.2 . . ?
C16 N11 N12 105.6(3) . . ?
C16 N11 Cu3 126.4(3) . . ?
N12 N11 Cu3 127.6(2) . . ?
C18 N12 N11 111.3(3) . . ?
C18 N12 H12N 124.4 . . ?
N11 N12 H12N 124.4 . . ?
N1 C1 C2 109.5(3) . . ?
N1 C1 H1 125.3 . . ?
C2 C1 H1 125.3 . . ?
C3 C2 C1 104.0(3) . . ?
C3 C2 Ag1 99.6(2) . . ?
C1 C2 Ag1 96.9(2) . . ?
C3 C2 H2 128.0 . . ?
C1 C2 H2 128.0 . . ?
Ag1 C2 H2 76.6 . . ?
N2 C3 C2 110.5(3) . . ?
N2 C3 H3 124.8 . . ?
C2 C3 H3 124.8 . . ?
N3 C4 C5 109.8(3) . . ?
N3 C4 H4 125.1 . . ?
C5 C4 H4 125.1 . . ?
C4 C5 C6 104.4(3) . . ?
C4 C5 Ag1 88.0(2) . 6_566 ?
C6 C5 Ag1 105.6(3) . 6_566 ?
C4 C5 H5 127.8 . . ?
C6 C5 H5 127.8 . . ?
Ag1 C5 H5 79.0 6_566 . ?
N4 C6 C5 109.5(4) . . ?
N4 C6 H6 125.2 . . ?
C5 C6 H6 125.2 . . ?
N5 C7 C8 110.0(4) . . ?
N5 C7 H7 125.0 . . ?
C8 C7 H7 125.0 . . ?
C9 C8 C7 104.6(3) . . ?
C9 C8 H8 127.7 . . ?
C7 C8 H8 127.7 . . ?
N6 C9 C8 109.8(4) . . ?
N6 C9 H9 125.1 . . ?
C8 C9 H9 125.1 . . ?
C12 N8 N7 111.5(3) . . ?
C12 N8 H8N 124.3 . . ?
N7 N8 H8N 124.3 . . ?
N8 C12 C11 107.5(4) . . ?
N8 C12 H12 126.2 . . ?
C11 C12 H12 126.2 . . ?
C12 C11 C10 105.5(4) . . ?
C12 C11 H11 127.2 . . ?
C10 C11 H11 127.2 . . ?
N10 C13 C14 106.7(4) . . ?
N10 C13 H13 126.7 . . ?
C14 C13 H13 126.7 . . ?
C13 C14 C15 105.9(3) . . ?
C13 C14 H14 127.0 . . ?
C15 C14 H14 127.0 . . ?
N9 C15 C14 109.7(4) . . ?
N9 C15 H15 125.1 . . ?
C14 C15 H15 125.1 . . ?
N11 C16 C17 110.0(4) . . ?
N11 C16 H16 125.0 . . ?
C17 C16 H16 125.0 . . ?
C18 C17 C16 105.8(4) . . ?
C18 C17 H17 127.1 . . ?
C16 C17 H17 127.1 . . ?
N12 C18 C17 107.3(4) . . ?
N12 C18 H18 126.4 . . ?
C17 C18 H18 126.4 . . ?
Ag1 O1W H1WA 115(3) . . ?
Ag1 O1W H1WB 110(4) . . ?
H1WA O1W H1WB 112(3) . . ?
Ag1 O2W H2WA 105(3) . . ?
Ag1 O2W H2WB 107(4) . . ?
H2WA O2W H2WB 111(3) . . ?
Cu2 O3W H3WA 114(4) . . ?
Cu2 O3W H3WB 107(3) . . ?
H3WA O3W H3WB 111(3) . . ?
O3 Cl1 O5 110.5(2) . . ?
O3 Cl1 O4 109.60(19) . . ?
O5 Cl1 O4 110.6(2) . . ?
O3 Cl1 O2 110.4(2) . . ?
O5 Cl1 O2 107.80(19) . . ?
O4 Cl1 O2 107.96(18) . . ?
Cl1 O2 Cu1 134.71(17) . . ?
O9 Cl2 O8 110.26(18) . . ?
O9 Cl2 O7 109.42(17) . . ?
O8 Cl2 O7 109.19(18) . . ?
O9 Cl2 O6 109.66(17) . . ?
O8 Cl2 O6 109.50(17) . . ?
O7 Cl2 O6 108.77(17) . . ?
Cl2 O6 Cu1 123.17(16) . . ?
Cl2 O7 Cu3 129.38(16) . . ?
Cl2 O7 Cu2 126.50(16) . . ?
Cu3 O7 Cu2 75.67(7) . . ?
O13 Cl3 O11 110.37(19) . . ?
O13 Cl3 O12 109.73(18) . . ?
O11 Cl3 O12 108.56(19) . . ?
O13 Cl3 O10 109.03(17) . . ?
O11 Cl3 O10 109.35(17) . . ?
O12 Cl3 O10 109.80(19) . . ?
Cl3 O10 Cu3 123.00(15) . . ?

loop_
_geom_bond_atom_site_label_1
_geom_bond_atom_site_label_2
_geom_bond_distance
_geom_bond_site_symmetry_2
_geom_bond_publ_flag
Ag1 O2W 2.380(3) . ?
Ag1 O1W 2.407(3) . ?
Ag1 C2 2.502(4) . ?
Ag1 C5 2.544(4) 6_565 ?
Cu1 N1 1.951(3) . ?
Cu1 N6 1.951(3) . ?
Cu1 O1 1.999(2) . ?
Cu1 N7 2.023(3) . ?
Cu1 O2 2.401(3) . ?
Cu1 O6 2.872(3) . ?
Cu2 N2 1.952(3) . ?
Cu2 N3 1.965(3) . ?
Cu2 O1 2.019(2) . ?
Cu2 N9 2.021(3) . ?
Cu2 O3W 2.299(3) . ?
Cu2 O7 2.737(3) . ?
Cu3 N4 1.950(3) . ?
Cu3 N5 1.954(3) . ?
Cu3 N11 1.994(3) . ?
Cu3 O1 2.003(2) . ?
Cu3 O10 2.551(3) . ?
Cu3 O7 2.644(3) . ?
O1 H1O 0.8500 . ?
N1 C1 1.339(5) . ?
N1 N2 1.364(4) . ?
N2 C3 1.337(5) . ?
N3 C4 1.342(5) . ?
N3 N4 1.366(4) . ?
N4 C6 1.336(5) . ?
N5 C7 1.338(5) . ?
N5 N6 1.356(4) . ?
N6 C9 1.343(5) . ?
N7 C10 1.321(5) . ?
N7 N8 1.344(4) . ?
C10 C11 1.407(6) . ?
C10 H10 0.9500 . ?
N9 C15 1.326(5) . ?
N9 N10 1.340(4) . ?
N10 C13 1.340(5) . ?
N10 H10N 0.8800 . ?
N11 C16 1.330(5) . ?
N11 N12 1.356(4) . ?
N12 C18 1.333(5) . ?
N12 H12N 0.8800 . ?
C1 C2 1.400(5) . ?
C1 H1 0.9500 . ?
C2 C3 1.382(5) . ?
C2 H2 0.9500 . ?
C3 H3 0.9500 . ?
C4 C5 1.389(5) . ?
C4 H4 0.9500 . ?
C5 C6 1.395(5) . ?
C5 Ag1 2.544(4) 6_566 ?
C5 H5 0.9500 . ?
C6 H6 0.9500 . ?
C7 C8 1.375(5) . ?
C7 H7 0.9500 . ?
C8 C9 1.373(6) . ?
C8 H8 0.9500 . ?
C9 H9 0.9500 . ?
N8 C12 1.333(5) . ?
N8 H8N 0.8800 . ?
C12 C11 1.346(6) . ?
C12 H12 0.9500 . ?
C11 H11 0.9500 . ?
C13 C14 1.361(6) . ?
C13 H13 0.9500 . ?
C14 C15 1.394(6) . ?
C14 H14 0.9500 . ?
C15 H15 0.9500 . ?
C16 C17 1.392(6) . ?
C16 H16 0.9500 . ?
C17 C18 1.365(6) . ?
C17 H17 0.9500 . ?
C18 H18 0.9500 . ?
O1W H1WA 0.818(18) . ?
O1W H1WB 0.846(19) . ?
O2W H2WA 0.831(18) . ?
O2W H2WB 0.843(19) . ?
O3W H3WA 0.842(19) . ?
O3W H3WB 0.837(18) . ?
Cl1 O3 1.423(3) . ?
Cl1 O5 1.428(3) . ?
Cl1 O4 1.429(3) . ?
Cl1 O2 1.441(3) . ?
Cl2 O9 1.430(3) . ?
Cl2 O8 1.435(3) . ?
Cl2 O7 1.440(3) . ?
Cl2 O6 1.449(3) . ?
Cl3 O13 1.429(3) . ?
Cl3 O11 1.437(3) . ?
Cl3 O12 1.442(3) . ?
Cl3 O10 1.457(3) . ?

loop_
_geom_hbond_atom_site_label_D
_geom_hbond_atom_site_label_H
_geom_hbond_atom_site_label_A
_geom_hbond_distance_DH
_geom_hbond_distance_HA
_geom_hbond_distance_DA
_geom_hbond_angle_DHA
_geom_hbond_site_symmetry_A
O1 H1O O11 0.85 2.07 2.877(4) 157.5 .
N8 H8N O5 0.88 2.16 2.834(5) 133.3 2
N8 H8N O5 0.88 2.44 3.034(5) 125.2 .
N10 H10N O8 0.88 2.10 2.882(4) 147.6 4_556
N10 H10N O3W 0.88 2.40 2.960(4) 121.8 .
N12 H12N O10 0.88 2.24 3.080(4) 159.9 2_556
O1W H1WA O12 0.818(18) 2.19(2) 2.979(4) 161(4) 5_566
O1W H1WA O13 0.818(18) 2.56(3) 3.157(4) 131(4) 5_566
O1W H1WB O2 0.846(19) 2.11(2) 2.941(4) 167(5) .
O2W H2WA O12 0.831(18) 2.26(3) 2.953(4) 141(4) 6_565
O2W H2WA O11 0.831(18) 2.64(3) 3.291(4) 136(4) 6_565
O2W H2WB O3 0.843(19) 2.38(4) 3.108(4) 145(5) 2
O2W H2WB O9 0.843(19) 2.45(4) 2.982(4) 122(4) 7_556
O3W H3WA O2W 0.842(19) 1.99(2) 2.827(4) 172(5) 6_566
O3W H3WB O1W 0.837(18) 2.015(19) 2.851(4) 177(4) .
C10 H10 O6 0.95 2.48 3.116(5) 124.4 .
C15 H15 O9 0.95 2.52 3.400(5) 153.7 .
C16 H16 O8 0.95 2.56 3.467(5) 159.1 .
